data_7217893
loop_
_publ_author_name
'Espanol, Montserrat'
'Portillo, Joaquim'
'Manero, Jose-Maria'
'Ginebra, Maria-Pau'

_publ_section_title
;
 Investigation of the hydroxyapatite obtained as hydrolysis product of
 \a-tricalcium phosphate by transmission electron microscopy
;
_journal_issue 10
_journal_name_full CrystEngComm
_journal_page_first 3318
_journal_page_last 3326
_journal_paper_doi 10.1039/c001754j
_journal_volume 12
_journal_year 2010
_chemical_formula_structural 'Ca8 (H P O4)2 (P O4)4 (H2 O)5'
_chemical_formula_sum 'Ca8 H12 O29 P6'
_chemical_name_systematic 'Octacalcium bis(hydrogenphosphate) tetrakis(phosphate) pentahydrate'
_space_group_IT_number 2
_symmetry_Int_Tables_number 2
_symmetry_space_group_name_Hall '-P 1'
_symmetry_space_group_name_H-M 'P -1'
_audit_creation_date 1989-12-04
_cell_angle_alpha 90.15(2)
_cell_angle_beta 92.54(2)
_cell_angle_gamma 108.65(1)
_cell_formula_units_Z 2.000
_cell_length_a 19.692(4)
_cell_length_b 9.523(2)
_cell_length_c 6.835(2)
_cell_volume 1213.1(5)
_refine_ls_R_factor_all 0.0541
_cod_data_source_file c001754j.txt
_cod_data_source_block 65347-ICSD
_cod_original_cell_volume 1213.0607
_cod_original_formula_sum 'H12 Ca8 O29 P6'
_cod_database_code 7217893

loop_
_symmetry_equiv_pos_site_id
_symmetry_equiv_pos_as_xyz
1 '-x, -y, -z'
2 'x, y, z'

loop_
_atom_site_label
_atom_site_type_symbol
_atom_site_symmetry_multiplicity
_atom_site_Wyckoff_symbol
_atom_site_fract_x
_atom_site_fract_y
_atom_site_fract_z
_atom_site_B_iso_or_equiv
_atom_site_occupancy
Ca1 Ca2+ 2 i 0.07185(7) 0.79440(14) 0.00653(17) 0.64(3) 1.
Ca2 Ca2+ 2 i 0.07078(7) 0.80622(14) 0.50427(17) 0.65(3) 1.
Ca3 Ca2+ 2 i 0.36654(7) 0.03518(16) 0.02486(20) 1.12(4) 1.
Ca4 Ca2+ 2 i 0.36368(8) 0.83738(17) 0.53455(22) 1.47(4) 1.
Ca5 Ca2+ 2 i 0.10743(7) 0.45025(14) 0.76298(18) 0.81(3) 1.
Ca6 Ca2+ 2 i 0.20145(8) 0.66135(17) 0.27671(20) 1.27(4) 1.
Ca7 Ca2+ 2 i 0.21792(7) 0.12978(14) 0.77407(18) 0.62(3) 1.
Ca8 Ca2+ 2 i 0.11497(7) 0.20205(14) 0.26250(18) 0.64(3) 1.
P1 P5+ 2 i 0.04304(8) 0.44748(16) 0.25838(22) 0.40(4) 1.
P2 P5+ 2 i 0.20786(8) 0.77471(17) 0.77818(22) 0.51(4) 1.
P3 P5+ 2 i 0.23505(8) 0.01220(17) 0.27896(22) 0.50(4) 1.
P4 P5+ 2 i 0.05620(8) 0.07155(16) 0.75918(21) 0.33(4) 1.
P5 P5+ 2 i 0.49044(10) 0.86604(22) 0.26351(27) 1.36(5) 1.
P6 P5+ 2 i 0.29949(11) 0.47727(20) 0.25067(31) 1.61(6) 1.
O1 O2- 2 i 0.0639(2) 0.3845(5) 0.0729(6) 0.91(13) 1.
O2 O2- 2 i 0.0742(3) 0.3852(5) 0.4343(6) 1.14(15) 1.
O3 O2- 2 i 0.0698(2) 0.6169(4) 0.2630(6) 0.68(12) 1.
O4 O2- 2 i -.0393(2) 0.3900(5) 0.2627(7) 0.90(13) 1.
O5 O2- 2 i 0.1904(3) 0.6677(5) 0.6009(7) 1.39(15) 1.
O6 O2- 2 i 0.1813(3) 0.6783(5) 0.9544(6) 1.14(14) 1.
O7 O2- 2 i 0.1619(2) 0.8783(5) 0.7577(7) 0.89(13) 1.
O8 O2- 2 i 0.2866(2) 0.8671(5) 0.7952(7) 1.26(15) 1.
O9 O2- 2 i 0.2575(2) 0.0921(5) 0.0882(6) 0.93(13) 1.
O10 O2- 2 i 0.2446(3) 0.1276(5) 0.4452(7) 1.26(15) 1.
O11 O2- 2 i 0.1560(2) -.0823(6) 0.2657(7) 1.34(15) 1.
O12 O2- 2 i 0.2818(3) -.0874(5) 0.3185(7) 1.30(15) 1.
O13 O2- 2 i 0.1024(2) 0.0973(5) 0.5782(6) 0.92(14) 1.
O14 O2- 2 i 0.1079(2) 0.1070(5) 0.9405(6) 1.00(14) 1.
O15 O2- 2 i 0.0073(2) 0.1669(5) 0.7553(6) 0.74(13) 1.
O16 O2- 2 i 0.0126(2) -.0950(4) 0.7603(7) 0.79(13) 1.
O17 O2- 2 i 0.4856(5) 0.7457(11) 0.1025(12) 5.91(41) 1.
O18 O2- 2 i 0.4796(3) 0.7893(7) 0.4625(9) 2.32(20) 1.
O19 O2- 2 i 0.4301(3) 0.9296(6) 0.2313(8) 1.97(19) 1.
O20 O2- 2 i 0.5652(3) 0.9745(7) 0.2531(9) 2.43(21) 1.
O21 O2- 2 i 0.2200(3) 0.4071(6) 0.2121(9) 2.70(21) 1.
O22 O2- 2 i 0.3266(3) 0.3831(6) 0.4044(9) 2.37(20) 1.
O23 O2- 2 i 0.3393(7) 0.480(1) 0.0664(15) 7.43(51) 1.
O24 O2- 2 i 0.3135(3) 0.6308(6) 0.3325(11) 2.98(24) 1.
O25 O2- 2 i 0.4206(4) 0.2322(8) 0.2606(10) 3.41(26) 1.
O26 O2- 2 i 0.3492(3) 0.2650(6) 0.8330(8) 1.59(26) 1.
O27 O2- 2 i 0.3883(7) 0.6787(14) 0.7919(20) 2.97(48) 0.5
O28 O2- 2 i 0.3526(6) 0.6122(12) 0.7251(16) 1.98(38) 0.5
O29 O2- 2 i 0.2189(3) 0.3896(6) 0.7788(10) 2.54(22) 1.
O30 O2- 2 i 0.4699(6) 0.4735(11) 0.6781(21) 8.16(61) 1.
H1 H1+ 2 i 0.459(5) 0.780(11) 0.009(15) 3.50(61) 1.
H2 H1+ 2 i 0.299(5) 0.285(11) 0.418(15) 3.50(61) 1.
H3 H1+ 2 i 0.401(5) 0.307(11) 0.292(15) 3.50(61) 1.
H4 H1+ 2 i 0.453(5) 0.216(11) 0.384(15) 3.50(61) 1.
H5 H1+ 2 i 0.350(5) 0.329(11) 0.901(15) 3.50(61) 1.
H6 H1+ 2 i 0.386(5) 0.303(11) 0.769(15) 3.50(61) 1.
H7 H1+ 2 i 0.365 0.584 0.877 3.50(61) 1.
H8 H1+ 2 i 0.421 0.632 0.673 3.50(61) 0.5
H9 H1+ 2 i 0.333 0.539 0.635 3.50(61) 0.5
H10 H1+ 2 i 0.254(5) 0.456(11) 0.740(15) 3.50(61) 1.
H11 H1+ 2 i 0.230(5) 0.387(11) 0.904(15) 3.50(61) 1.
H12 H1+ 2 i 0.493 0.434 0.808 3.50(61) 1.
H13 H1+ 2 i 0.494 0.578 0.789 3.50(61) 1.

loop_
_atom_type_symbol
_atom_type_oxidation_number
Ca2+ 2.
P5+ 5.
O2- -2.
H1+ 1.

loop_
_citation_id
_citation_journal_abbrev
_citation_year
_citation_journal_volume
_citation_page_first
_citation_page_last
_citation_journal_id_ASTM
primary 'Journal of Crystallographic and Spectros' 1988 18 235 250 JCREDB
